data_1556359
loop_
_publ_author_name
'Tofan, Daniel'
'Cummins, Christopher C.'

_publ_section_title
;
 Bicyclic dinuclear tris-(ditopic diphosphane) complexes of zerovalent
 group 10 metals
;
_journal_issue 8
_journal_name_full 'Chemical Science'
_journal_page_first 2474
_journal_paper_doi 10.1039/c2sc20559a
_journal_volume 3
_journal_year 2012
_chemical_formula_sum 'C108 H126 Ni2 P8'
_chemical_formula_weight 1789.27
_space_group_IT_number 148
_space_group_name_Hall '-R 3'
_space_group_name_H-M_alt 'R -3 :H'
_symmetry_cell_setting hexagonal
_symmetry_space_group_name_H-M 'R -3 :H'
_atom_sites_solution_hydrogens geom
_atom_sites_solution_primary direct
_atom_sites_solution_secondary difmap
_audit_creation_method SHELXL-97
_cell_angle_alpha 90.00
_cell_angle_beta 90.00
_cell_angle_gamma 120.00
_cell_formula_units_Z 6
_cell_length_a 23.0550(2)
_cell_length_b 23.0550(2)
_cell_length_c 31.0318(4)
_cell_measurement_reflns_used 9780
_cell_measurement_temperature 100(2)
_cell_measurement_theta_max 69.32
_cell_measurement_theta_min 2.63
_cell_volume 14284.6(3)
_computing_cell_refinement 'SAINT 7.46A (Bruker-AXS, 2009)'
_computing_data_collection 'APEX2 v2009.9.0 (Bruker-AXS, 2009)'
_computing_data_reduction 'SAINT 7.46A (Bruker-AXS, 2009)'
_computing_molecular_graphics 'Bruker SHELXTL'
_computing_publication_material 'Bruker SHELXTL'
_computing_structure_refinement 'SHELXL-97 (Sheldrick, 2008)'
_computing_structure_solution 'SHELXS-97 (Sheldrick, 2008)'
_diffrn_ambient_temperature 100(2)
_diffrn_detector_area_resol_mean 8.3
_diffrn_measured_fraction_theta_full 0.989
_diffrn_measured_fraction_theta_max 0.989
_diffrn_measurement_device_type 'Bruker Smart APEX CCD'
_diffrn_measurement_method '\f and \w scans'
_diffrn_radiation_monochromator graphite
_diffrn_radiation_source 'fine-focus sealed tube'
_diffrn_radiation_type CuK\a
_diffrn_radiation_wavelength 1.54178
_diffrn_reflns_av_R_equivalents 0.0379
_diffrn_reflns_av_sigmaI/netI 0.0130
_diffrn_reflns_limit_h_max 27
_diffrn_reflns_limit_h_min -27
_diffrn_reflns_limit_k_max 27
_diffrn_reflns_limit_k_min -27
_diffrn_reflns_limit_l_max 35
_diffrn_reflns_limit_l_min -27
_diffrn_reflns_number 95879
_diffrn_reflns_theta_full 68.24
_diffrn_reflns_theta_max 68.24
_diffrn_reflns_theta_min 2.63
_exptl_absorpt_coefficient_mu 2.115
_exptl_absorpt_correction_T_max 0.8164
_exptl_absorpt_correction_T_min 0.5004
_exptl_absorpt_correction_type multi-scan
_exptl_absorpt_process_details 'SADABS (Sheldrick, 2009)'
_exptl_crystal_colour orange
_exptl_crystal_density_diffrn 1.248
_exptl_crystal_density_method 'not measured'
_exptl_crystal_description block
_exptl_crystal_F_000 5700
_exptl_crystal_size_max 0.38
_exptl_crystal_size_mid 0.16
_exptl_crystal_size_min 0.10
_refine_diff_density_max 0.393
_refine_diff_density_min -0.274
_refine_diff_density_rms 0.048
_refine_ls_extinction_method none
_refine_ls_goodness_of_fit_ref 1.032
_refine_ls_hydrogen_treatment constr
_refine_ls_matrix_type full
_refine_ls_number_parameters 359
_refine_ls_number_reflns 5759
_refine_ls_number_restraints 0
_refine_ls_restrained_S_all 1.032
_refine_ls_R_factor_all 0.0376
_refine_ls_R_factor_gt 0.0327
_refine_ls_shift/su_max 0.001
_refine_ls_shift/su_mean 0.000
_refine_ls_structure_factor_coef Fsqd
_refine_ls_weighting_details 'calc w=1/[\s^2^(Fo^2^)+(0.0525P)^2^+22.5075P] where P=(Fo^2^+2Fc^2^)/3'
_refine_ls_weighting_scheme calc
_refine_ls_wR_factor_gt 0.0855
_refine_ls_wR_factor_ref 0.0905
_reflns_number_gt 5155
_reflns_number_total 5759
_reflns_threshold_expression >2sigma(I)
_cod_data_source_file c2sc20559a.txt
_cod_data_source_block d8_10112
_cod_depositor_comments
;
The following automatic conversions were performed:

data item '_symmetry_cell_setting' value 'Hexagonal' was changed to
'hexagonal' in accordance with the
/home/saulius/struct/COD-crude-data/automatic-downloads/DataCite-retrospective/RSC/depositions/lib/dictionaries/cif_core.dic
dictionary named 'cif_core.dic' version 2.4.2 last updated on
2011-04-26.

Automatic conversion script
Id: cif_fix_values 6909 2019-04-08 15:41:33Z antanas 
;
_cod_original_sg_symbol_H-M R-3
_cod_database_code 1556359

loop_
_symmetry_equiv_pos_as_xyz
'x, y, z'
'-y, x-y, z'
'-x+y, -x, z'
'x+2/3, y+1/3, z+1/3'
'-y+2/3, x-y+1/3, z+1/3'
'-x+y+2/3, -x+1/3, z+1/3'
'x+1/3, y+2/3, z+2/3'
'-y+1/3, x-y+2/3, z+2/3'
'-x+y+1/3, -x+2/3, z+2/3'
'-x, -y, -z'
'y, -x+y, -z'
'x-y, x, -z'
'-x+2/3, -y+1/3, -z+1/3'
'y+2/3, -x+y+1/3, -z+1/3'
'x-y+2/3, x+1/3, -z+1/3'
'-x+1/3, -y+2/3, -z+2/3'
'y+1/3, -x+y+2/3, -z+2/3'
'x-y+1/3, x+2/3, -z+2/3'

loop_
_atom_site_label
_atom_site_type_symbol
_atom_site_fract_x
_atom_site_fract_y
_atom_site_fract_z
_atom_site_U_iso_or_equiv
_atom_site_adp_type
_atom_site_occupancy
_atom_site_symmetry_multiplicity
_atom_site_calc_flag
_atom_site_refinement_flags
Ni1 Ni 0.0000 0.0000 -0.317968(14) 0.01598(11) Uani 1 3 d S
Ni2 Ni 0.0000 0.0000 -0.190335(14) 0.01738(11) Uani 1 3 d S
P1 P 0.075706(19) 0.094269(19) -0.290690(12) 0.01774(10) Uani 1 1 d .
P2 P 0.071466(19) 0.095833(19) -0.219016(13) 0.01867(10) Uani 1 1 d .
C11 C 0.16889(8) 0.13940(8) -0.29911(5) 0.0233(3) Uani 1 1 d .
H11A H 0.1774 0.1325 -0.3294 0.028 Uiso 1 1 calc R
H11B H 0.1859 0.1879 -0.2954 0.028 Uiso 1 1 calc R
C12 C 0.21021(8) 0.12059(8) -0.27057(6) 0.0254(4) Uani 1 1 d .
C13 C 0.20833(8) 0.12493(8) -0.22775(6) 0.0258(4) Uani 1 1 d .
C14 C 0.16334(8) 0.14663(8) -0.20618(5) 0.0243(3) Uani 1 1 d .
H14A H 0.1792 0.1937 -0.2143 0.029 Uiso 1 1 calc R
H14B H 0.1688 0.1455 -0.1746 0.029 Uiso 1 1 calc R
C15 C 0.04893(8) 0.16292(8) -0.21409(5) 0.0237(3) Uani 1 1 d .
H15A H 0.0031 0.1454 -0.2257 0.028 Uiso 1 1 calc R
H15B H 0.0477 0.1724 -0.1831 0.028 Uiso 1 1 calc R
C16 C 0.09489(9) 0.22794(8) -0.23660(6) 0.0254(4) Uani 1 1 d .
C17 C 0.10239(8) 0.22995(8) -0.27925(6) 0.0245(3) Uani 1 1 d .
C18 C 0.06277(8) 0.16607(8) -0.30498(5) 0.0221(3) Uani 1 1 d .
H18A H 0.0740 0.1768 -0.3358 0.026 Uiso 1 1 calc R
H18B H 0.0146 0.1510 -0.3016 0.026 Uiso 1 1 calc R
C121 C 0.25760(9) 0.10355(10) -0.29372(7) 0.0351(4) Uani 1 1 d .
H12A H 0.3013 0.1442 -0.2971 0.053 Uiso 1 1 calc R
H12B H 0.2394 0.0850 -0.3222 0.053 Uiso 1 1 calc R
H12C H 0.2628 0.0704 -0.2769 0.053 Uiso 1 1 calc R
C131 C 0.25491(9) 0.11534(10) -0.19786(6) 0.0333(4) Uani 1 1 d .
H13A H 0.2790 0.0977 -0.2142 0.050 Uiso 1 1 calc R
H13B H 0.2287 0.0837 -0.1750 0.050 Uiso 1 1 calc R
H13C H 0.2871 0.1585 -0.1850 0.050 Uiso 1 1 calc R
C161 C 0.13108(10) 0.28680(9) -0.20666(6) 0.0332(4) Uani 1 1 d .
H16A H 0.1639 0.3259 -0.2230 0.050 Uiso 1 1 calc R
H16B H 0.1542 0.2759 -0.1843 0.050 Uiso 1 1 calc R
H16C H 0.0987 0.2969 -0.1931 0.050 Uiso 1 1 calc R
C171 C 0.14876(9) 0.29161(8) -0.30508(6) 0.0312(4) Uani 1 1 d .
H17A H 0.1774 0.3281 -0.2854 0.047 Uiso 1 1 calc R
H17B H 0.1222 0.3052 -0.3226 0.047 Uiso 1 1 calc R
H17C H 0.1767 0.2816 -0.3239 0.047 Uiso 1 1 calc R
P3 P 0.0000 0.0000 -0.38699(2) 0.01704(14) Uani 1 3 d S
C31 C -0.02488(8) -0.08021(8) -0.41471(5) 0.0196(3) Uani 1 1 d .
C32 C -0.08369(8) -0.13657(8) -0.40079(5) 0.0245(3) Uani 1 1 d .
H32 H -0.1082 -0.1324 -0.3776 0.029 Uiso 1 1 calc R
C33 C -0.10701(9) -0.19868(8) -0.42026(6) 0.0277(4) Uani 1 1 d .
H33 H -0.1477 -0.2362 -0.4108 0.033 Uiso 1 1 calc R
C34 C -0.07086(9) -0.20566(8) -0.45340(6) 0.0274(4) Uani 1 1 d .
H34 H -0.0863 -0.2481 -0.4666 0.033 Uiso 1 1 calc R
C35 C -0.01168(9) -0.15022(9) -0.46724(6) 0.0280(4) Uani 1 1 d .
H35 H 0.0135 -0.1549 -0.4898 0.034 Uiso 1 1 calc R
C36 C 0.01075(8) -0.08808(8) -0.44825(5) 0.0233(3) Uani 1 1 d .
H36 H 0.0509 -0.0505 -0.4583 0.028 Uiso 1 1 calc R
P4 P 0.0000 0.0000 -0.12061(2) 0.01760(14) Uani 1 3 d S
C41 C 0.01653(8) 0.07757(8) -0.09211(5) 0.0208(3) Uani 1 1 d .
C42 C 0.05598(8) 0.10257(8) -0.05508(5) 0.0241(3) Uani 1 1 d .
H42 H 0.0776 0.0801 -0.0435 0.029 Uiso 1 1 calc R
C43 C 0.06392(9) 0.16004(9) -0.03495(6) 0.0276(4) Uani 1 1 d .
H43 H 0.0909 0.1765 -0.0099 0.033 Uiso 1 1 calc R
C44 C 0.03258(9) 0.19349(8) -0.05130(6) 0.0279(4) Uani 1 1 d .
H44 H 0.0377 0.2325 -0.0373 0.034 Uiso 1 1 calc R
C45 C -0.00632(9) 0.16938(9) -0.08828(6) 0.0276(4) Uani 1 1 d .
H45 H -0.0277 0.1921 -0.0998 0.033 Uiso 1 1 calc R
C46 C -0.01396(8) 0.11214(8) -0.10847(5) 0.0250(3) Uani 1 1 d .
H46 H -0.0404 0.0963 -0.1339 0.030 Uiso 1 1 calc R
C11S C -0.02830(10) 0.34893(10) -0.26062(7) 0.0386(4) Uani 1 1 d .
H11S H -0.0691 0.3076 -0.2628 0.046 Uiso 1 1 calc R
C12S C 0.03204(11) 0.35009(10) -0.26279(7) 0.0408(5) Uani 1 1 d .
H12S H 0.0328 0.3095 -0.2661 0.049 Uiso 1 1 calc R
C13S C 0.09158(11) 0.41049(11) -0.26013(7) 0.0430(5) Uani 1 1 d .
H13S H 0.1331 0.4113 -0.2618 0.052 Uiso 1 1 calc R
C14S C 0.09060(11) 0.46935(10) -0.25505(7) 0.0421(5) Uani 1 1 d .
H14S H 0.1315 0.5107 -0.2533 0.050 Uiso 1 1 calc R
C15S C 0.03042(11) 0.46824(11) -0.25255(7) 0.0430(5) Uani 1 1 d .
H15S H 0.0298 0.5088 -0.2489 0.052 Uiso 1 1 calc R
C16S C -0.02933(11) 0.40785(11) -0.25533(7) 0.0411(5) Uani 1 1 d .
H16S H -0.0709 0.4071 -0.2536 0.049 Uiso 1 1 calc R
C21S C -0.02065(18) 0.33243(13) -0.05445(8) 0.0668(8) Uani 1 1 d .
H21S H -0.0097 0.3382 -0.0247 0.080 Uiso 1 1 calc R
C22S C -0.08782(16) 0.29828(15) -0.06778(9) 0.0655(8) Uani 1 1 d .
H22S H -0.1227 0.2805 -0.0470 0.079 Uiso 1 1 calc R
C23S C -0.10280(12) 0.29065(13) -0.11032(9) 0.0542(6) Uani 1 1 d .
H23S H -0.1483 0.2670 -0.1193 0.065 Uiso 1 1 calc R
C24S C -0.05311(10) 0.31673(11) -0.14033(7) 0.0413(5) Uani 1 1 d .
H24S H -0.0641 0.3119 -0.1701 0.050 Uiso 1 1 calc R
C25S C 0.01258(11) 0.34987(11) -0.12791(7) 0.0443(5) Uani 1 1 d .
H25S H 0.0468 0.3678 -0.1491 0.053 Uiso 1 1 calc R
C26S C 0.02938(13) 0.35749(11) -0.08528(8) 0.0564(7) Uani 1 1 d .
H26S H 0.0751 0.3799 -0.0768 0.068 Uiso 1 1 calc R

loop_
_atom_site_aniso_label
_atom_site_aniso_U_11
_atom_site_aniso_U_22
_atom_site_aniso_U_33
_atom_site_aniso_U_23
_atom_site_aniso_U_13
_atom_site_aniso_U_12
Ni1 0.01678(15) 0.01678(15) 0.0144(2) 0.000 0.000 0.00839(7)
Ni2 0.01883(15) 0.01883(15) 0.0145(2) 0.000 0.000 0.00941(8)
P1 0.01816(19) 0.01761(19) 0.0160(2) 0.00005(13) -0.00135(13) 0.00788(15)
P2 0.0195(2) 0.01878(19) 0.0160(2) -0.00035(14) -0.00138(14) 0.00822(16)
C11 0.0198(8) 0.0236(8) 0.0213(8) 0.0025(6) 0.0009(6) 0.0069(6)
C12 0.0174(7) 0.0236(8) 0.0301(10) 0.0048(7) 0.0007(6) 0.0064(6)
C13 0.0185(8) 0.0246(8) 0.0282(9) 0.0035(7) -0.0025(6) 0.0061(7)
C14 0.0210(8) 0.0243(8) 0.0213(9) 0.0008(6) -0.0051(6) 0.0065(7)
C15 0.0272(8) 0.0229(8) 0.0224(8) -0.0038(6) -0.0026(6) 0.0135(7)
C16 0.0282(9) 0.0207(8) 0.0276(9) -0.0029(6) -0.0060(7) 0.0124(7)
C17 0.0260(8) 0.0189(8) 0.0271(9) -0.0012(6) -0.0056(7) 0.0102(7)
C18 0.0251(8) 0.0200(8) 0.0213(8) -0.0004(6) -0.0047(6) 0.0114(7)
C121 0.0261(9) 0.0413(11) 0.0382(11) 0.0020(8) 0.0026(8) 0.0171(8)
C131 0.0238(9) 0.0403(10) 0.0328(10) 0.0078(8) -0.0027(7) 0.0139(8)
C161 0.0425(10) 0.0236(9) 0.0290(10) -0.0054(7) -0.0073(8) 0.0131(8)
C171 0.0375(10) 0.0219(8) 0.0274(9) -0.0004(7) -0.0065(7) 0.0097(8)
P3 0.0185(2) 0.0185(2) 0.0141(3) 0.000 0.000 0.00924(10)
C31 0.0232(8) 0.0210(7) 0.0167(8) -0.0004(6) -0.0026(6) 0.0127(6)
C32 0.0272(8) 0.0254(8) 0.0215(8) 0.0005(6) 0.0043(6) 0.0136(7)
C33 0.0292(9) 0.0218(8) 0.0298(9) 0.0017(7) 0.0021(7) 0.0109(7)
C34 0.0336(9) 0.0225(8) 0.0301(9) -0.0049(7) -0.0025(7) 0.0169(7)
C35 0.0309(9) 0.0313(9) 0.0275(9) -0.0036(7) 0.0036(7) 0.0200(8)
C36 0.0228(8) 0.0251(8) 0.0222(9) 0.0001(6) 0.0015(6) 0.0122(7)
P4 0.0192(2) 0.0192(2) 0.0144(3) 0.000 0.000 0.00960(10)
C41 0.0221(8) 0.0190(7) 0.0191(8) 0.0005(6) 0.0027(6) 0.0086(6)
C42 0.0248(8) 0.0238(8) 0.0221(9) 0.0002(6) -0.0004(6) 0.0110(7)
C43 0.0267(8) 0.0262(8) 0.0231(9) -0.0033(6) -0.0013(7) 0.0080(7)
C44 0.0307(9) 0.0194(8) 0.0299(10) -0.0024(7) 0.0054(7) 0.0097(7)
C45 0.0294(9) 0.0252(8) 0.0312(9) 0.0022(7) 0.0031(7) 0.0159(7)
C46 0.0259(8) 0.0268(8) 0.0215(9) -0.0001(6) 0.0003(6) 0.0125(7)
C11S 0.0351(10) 0.0348(10) 0.0373(11) 0.0028(8) 0.0040(8) 0.0110(8)
C12S 0.0421(11) 0.0340(10) 0.0461(12) 0.0008(9) 0.0075(9) 0.0189(9)
C13S 0.0353(11) 0.0419(11) 0.0508(13) 0.0013(9) 0.0032(9) 0.0186(9)
C14S 0.0388(11) 0.0333(10) 0.0463(12) 0.0001(9) -0.0029(9) 0.0122(9)
C15S 0.0489(12) 0.0359(11) 0.0466(13) 0.0028(9) 0.0005(9) 0.0231(10)
C16S 0.0376(11) 0.0461(12) 0.0424(12) 0.0066(9) 0.0031(9) 0.0229(9)
C21S 0.127(3) 0.0506(14) 0.0314(13) -0.0008(10) -0.0122(14) 0.0512(17)
C22S 0.082(2) 0.0790(19) 0.0625(18) 0.0374(15) 0.0377(15) 0.0610(17)
C23S 0.0352(11) 0.0641(15) 0.0647(16) 0.0278(12) 0.0063(10) 0.0259(11)
C24S 0.0366(11) 0.0441(11) 0.0390(12) -0.0009(9) -0.0075(9) 0.0171(9)
C25S 0.0328(11) 0.0453(12) 0.0422(12) 0.0014(9) -0.0026(9) 0.0101(9)
C26S 0.0531(14) 0.0365(12) 0.0512(15) 0.0031(10) -0.0211(11) 0.0011(10)

loop_
_atom_type_symbol
_atom_type_description
_atom_type_scat_dispersion_real
_atom_type_scat_dispersion_imag
_atom_type_scat_source
C C 0.0181 0.0091 'International Tables Vol C Tables 4.2.6.8 and 6.1.1.4'
H H 0.0000 0.0000 'International Tables Vol C Tables 4.2.6.8 and 6.1.1.4'
P P 0.2955 0.4335 'International Tables Vol C Tables 4.2.6.8 and 6.1.1.4'
Ni Ni -3.0029 0.5091 'International Tables Vol C Tables 4.2.6.8 and 6.1.1.4'

loop_
_geom_angle_atom_site_label_1
_geom_angle_atom_site_label_2
_geom_angle_atom_site_label_3
_geom_angle
_geom_angle_site_symmetry_1
_geom_angle_site_symmetry_3
P3 Ni1 P1 113.001(15) . .
P3 Ni1 P1 113.003(15) . 2
P1 Ni1 P1 105.721(16) . 2
P3 Ni1 P1 113.003(15) . 3
P1 Ni1 P1 105.722(16) . 3
P1 Ni1 P1 105.720(16) 2 3
P4 Ni2 P2 114.108(15) . .
P4 Ni2 P2 114.109(15) . 2
P2 Ni2 P2 104.463(17) . 2
P4 Ni2 P2 114.109(15) . 3
P2 Ni2 P2 104.461(17) . 3
P2 Ni2 P2 104.461(17) 2 3
C18 P1 C11 96.93(7) . .
C18 P1 Ni1 112.90(5) . .
C11 P1 Ni1 128.74(6) . .
C18 P1 P2 101.19(5) . .
C11 P1 P2 100.20(5) . .
Ni1 P1 P2 112.74(2) . .
C15 P2 C14 99.21(8) . .
C15 P2 Ni2 115.08(5) . .
C14 P2 Ni2 126.17(6) . .
C15 P2 P1 97.34(5) . .
C14 P2 P1 100.18(5) . .
Ni2 P2 P1 114.11(2) . .
C12 C11 P1 117.96(11) . .
C13 C12 C11 120.80(16) . .
C13 C12 C121 123.10(16) . .
C11 C12 C121 115.84(15) . .
C12 C13 C14 121.19(15) . .
C12 C13 C131 123.11(16) . .
C14 C13 C131 115.44(15) . .
C13 C14 P2 116.42(11) . .
C16 C15 P2 115.96(12) . .
C17 C16 C161 125.27(16) . .
C17 C16 C15 120.63(15) . .
C161 C16 C15 114.07(15) . .
C16 C17 C171 125.28(15) . .
C16 C17 C18 119.00(15) . .
C171 C17 C18 115.71(15) . .
C17 C18 P1 116.66(11) . .
C31 P3 C31 100.15(6) 3 2
C31 P3 C31 100.15(6) 3 .
C31 P3 C31 100.15(6) 2 .
C31 P3 Ni1 117.68(5) 3 .
C31 P3 Ni1 117.68(5) 2 .
C31 P3 Ni1 117.69(5) . .
C36 C31 C32 118.11(15) . .
C36 C31 P3 124.68(12) . .
C32 C31 P3 117.21(12) . .
C33 C32 C31 121.27(15) . .
C34 C33 C32 119.85(16) . .
C33 C34 C35 119.58(16) . .
C36 C35 C34 120.37(16) . .
C35 C36 C31 120.80(16) . .
C41 P4 C41 99.17(7) 3 2
C41 P4 C41 99.17(7) 3 .
C41 P4 C41 99.17(7) 2 .
C41 P4 Ni2 118.46(5) 3 .
C41 P4 Ni2 118.46(5) 2 .
C41 P4 Ni2 118.46(5) . .
C46 C41 C42 118.24(15) . .
C46 C41 P4 117.23(12) . .
C42 C41 P4 124.52(12) . .
C43 C42 C41 120.66(16) . .
C44 C43 C42 120.48(16) . .
C43 C44 C45 119.34(16) . .
C44 C45 C46 120.13(16) . .
C45 C46 C41 121.14(16) . .
C12S C11S C16S 120.01(19) . .
C11S C12S C13S 120.0(2) . .
C14S C13S C12S 120.1(2) . .
C15S C14S C13S 120.1(2) . .
C14S C15S C16S 120.0(2) . .
C11S C16S C15S 119.9(2) . .
C26S C21S C22S 119.1(2) . .
C23S C22S C21S 119.9(2) . .
C22S C23S C24S 120.4(2) . .
C23S C24S C25S 120.4(2) . .
C26S C25S C24S 120.6(2) . .
C25S C26S C21S 119.5(2) . .

loop_
_geom_bond_atom_site_label_1
_geom_bond_atom_site_label_2
_geom_bond_distance
_geom_bond_site_symmetry_2
Ni1 P3 2.1419(8) .
Ni1 P1 2.1664(4) .
Ni1 P1 2.1664(4) 2
Ni1 P1 2.1664(4) 3
Ni2 P4 2.1637(8) .
Ni2 P2 2.1790(4) .
Ni2 P2 2.1790(4) 2
Ni2 P2 2.1790(4) 3
P1 C18 1.8760(16) .
P1 C11 1.8791(16) .
P1 P2 2.2274(6) .
P2 C15 1.8679(16) .
P2 C14 1.8805(16) .
C11 C12 1.514(2) .
C12 C13 1.335(3) .
C12 C121 1.514(2) .
C13 C14 1.514(2) .
C13 C131 1.516(2) .
C15 C16 1.506(2) .
C16 C17 1.333(3) .
C16 C161 1.506(2) .
C17 C171 1.512(2) .
C17 C18 1.515(2) .
P3 C31 1.8514(16) 3
P3 C31 1.8514(16) 2
P3 C31 1.8514(16) .
C31 C36 1.393(2) .
C31 C32 1.397(2) .
C32 C33 1.391(2) .
C33 C34 1.383(2) .
C34 C35 1.391(3) .
C35 C36 1.388(2) .
P4 C41 1.8558(16) 3
P4 C41 1.8558(16) 2
P4 C41 1.8558(16) .
C41 C46 1.396(2) .
C41 C42 1.399(2) .
C42 C43 1.392(2) .
C43 C44 1.390(3) .
C44 C45 1.390(3) .
C45 C46 1.390(2) .
C11S C12S 1.380(3) .
C11S C16S 1.380(3) .
C12S C13S 1.385(3) .
C13S C14S 1.377(3) .
C14S C15S 1.377(3) .
C15S C16S 1.388(3) .
C21S C26S 1.383(4) .
C21S C22S 1.403(4) .
C22S C23S 1.354(4) .
C23S C24S 1.361(3) .
C24S C25S 1.367(3) .
C25S C26S 1.365(3) .
